data_2223380
loop_
_publ_author_name
'Kalaivani, Doraisamyraja'
'Malarvizhi, Rangasamy'

_publ_section_title
;
 Triethylammonium 2,4-dinitrophenylbarbiturate
;
_journal_coeditor_code HB5061
_journal_issue 10
_journal_name_full 'Acta Crystallographica Section E'
_journal_page_first o2548
_journal_paper_doi 10.1107/S1600536809036976
_journal_volume 65
_journal_year 2009
_chemical_formula_iupac 'C6 H16 N +, C10 H5 N4 O7 -'
_chemical_formula_moiety 'C6 H16 N +, C10 H5 N4 O7 -'
_chemical_formula_sum 'C16 H21 N5 O7'
_chemical_formula_weight 395.38
_chemical_name_common
;
Triethylammonium 2,4-dinitrophenylbarbiturate
;
_chemical_name_systematic
;
Triethylammonium
5-(2,4-dinitrophenyl)-2,6-dioxo-1,2,3,6-tetrahydropyrimidin-4-olate
;
_space_group_IT_number 15
_symmetry_cell_setting monoclinic
_symmetry_space_group_name_Hall '-C 2yc'
_symmetry_space_group_name_H-M 'C 1 2/c 1'
_atom_sites_solution_hydrogens geom
_atom_sites_solution_primary direct
_atom_sites_solution_secondary difmap
_audit_creation_method SHELXL-97
_cell_angle_alpha 90.00
_cell_angle_beta 97.9030(10)
_cell_angle_gamma 90.00
_cell_formula_units_Z 8
_cell_length_a 29.7900(8)
_cell_length_b 10.4533(3)
_cell_length_c 11.9606(3)
_cell_measurement_reflns_used 8875
_cell_measurement_temperature 293(2)
_cell_measurement_theta_max 24.5
_cell_measurement_theta_min 2.5
_cell_volume 3689.20(17)
_computing_cell_refinement 'SAINT-Plus (Bruker, 2004)'
_computing_data_collection 'APEX2 (Bruker, 2004)'
_computing_data_reduction 'SAINT-Plus/XPREP (Bruker, 2004)'
_computing_molecular_graphics 'ORTEP3 (Farrugia, 1997) and Mercury (Macrae <i>et al.</i>,  2006)'
_computing_publication_material 'SHELXL-97 (Sheldrick, 2008)'
_computing_structure_refinement 'SHELXL-97 (Sheldrick, 2008)'
_computing_structure_solution 'SIR92 (Altornare <i>et al.</i>,  1993)'
_diffrn_ambient_temperature 293(2)
_diffrn_measured_fraction_theta_full 0.999
_diffrn_measured_fraction_theta_max 0.999
_diffrn_measurement_device_type 'Bruker Kappa APEXII CCD'
_diffrn_measurement_method '\w and \f scan'
_diffrn_radiation_monochromator graphite
_diffrn_radiation_source 'fine-focus sealed tube'
_diffrn_radiation_type MoK\a
_diffrn_radiation_wavelength 0.71073
_diffrn_reflns_av_R_equivalents 0.0362
_diffrn_reflns_av_sigmaI/netI 0.0191
_diffrn_reflns_limit_h_max 35
_diffrn_reflns_limit_h_min -35
_diffrn_reflns_limit_k_max 12
_diffrn_reflns_limit_k_min -12
_diffrn_reflns_limit_l_max 14
_diffrn_reflns_limit_l_min -13
_diffrn_reflns_number 32882
_diffrn_reflns_theta_full 24.93
_diffrn_reflns_theta_max 24.93
_diffrn_reflns_theta_min 1.38
_diffrn_standards_decay_% 0
_exptl_absorpt_coefficient_mu 0.113
_exptl_absorpt_correction_T_max 0.971
_exptl_absorpt_correction_T_min 0.942
_exptl_absorpt_correction_type multi-scan
_exptl_absorpt_process_details '(SADABS; Bruker, 1999)'
_exptl_crystal_colour maroon
_exptl_crystal_density_diffrn 1.424
_exptl_crystal_density_method 'not measured'
_exptl_crystal_description block
_exptl_crystal_F_000 1664
_exptl_crystal_size_max 0.30
_exptl_crystal_size_mid 0.20
_exptl_crystal_size_min 0.20
_refine_diff_density_max 0.460
_refine_diff_density_min -0.190
_refine_ls_extinction_method none
_refine_ls_goodness_of_fit_ref 1.042
_refine_ls_hydrogen_treatment mixed
_refine_ls_matrix_type full
_refine_ls_number_parameters 268
_refine_ls_number_reflns 3217
_refine_ls_number_restraints 0
_refine_ls_restrained_S_all 1.042
_refine_ls_R_factor_all 0.0551
_refine_ls_R_factor_gt 0.0396
_refine_ls_shift/su_max 0.000
_refine_ls_shift/su_mean 0.000
_refine_ls_structure_factor_coef Fsqd
_refine_ls_weighting_details 'calc w=1/[\s^2^(Fo^2^)+(0.0467P)^2^+3.5895P] where P=(Fo^2^+2Fc^2^)/3'
_refine_ls_weighting_scheme calc
_refine_ls_wR_factor_gt 0.0977
_refine_ls_wR_factor_ref 0.1093
_reflns_number_gt 2493
_reflns_number_total 3217
_reflns_threshold_expression I>2\s(I)
_cod_data_source_file hb5061.cif
_cod_data_source_block I
_cod_original_sg_symbol_H-M 'C 2/c'
_cod_database_code 2223380
_cod_database_fobs_code 2223380

loop_
_symmetry_equiv_pos_as_xyz
'x, y, z'
'-x, y, -z+1/2'
'x+1/2, y+1/2, z'
'-x+1/2, y+1/2, -z+1/2'
'-x, -y, -z'
'x, -y, z-1/2'
'-x+1/2, -y+1/2, -z'
'x+1/2, -y+1/2, z-1/2'

loop_
_atom_site_type_symbol
_atom_site_label
_atom_site_fract_x
_atom_site_fract_y
_atom_site_fract_z
_atom_site_U_iso_or_equiv
_atom_site_adp_type
_atom_site_calc_flag
_atom_site_refinement_flags
_atom_site_occupancy
_atom_site_disorder_assembly
_atom_site_disorder_group
C C1 0.49607(6) 0.30537(17) 0.47768(17) 0.0402(5) Uani d . 1 . .
C C2 0.43235(6) 0.33505(16) 0.32947(15) 0.0336(4) Uani d . 1 . .
C C3 0.42904(6) 0.20117(16) 0.31524(15) 0.0339(4) Uani d . 1 . .
C C4 0.45876(6) 0.11860(16) 0.38266(15) 0.0348(4) Uani d . 1 . .
C C5 0.39223(6) 0.15178(15) 0.23248(14) 0.0321(4) Uani d . 1 . .
C C6 0.34717(6) 0.18925(16) 0.22995(14) 0.0317(4) Uani d . 1 . .
C C7 0.31314(6) 0.15443(17) 0.14568(15) 0.0372(4) Uani d . 1 . .
H H7 0.2835 0.1820 0.1463 0.045 Uiso calc R 1 . .
C C8 0.32439(6) 0.07760(17) 0.06070(15) 0.0371(4) Uani d . 1 . .
C C9 0.36810(7) 0.03485(18) 0.05876(16) 0.0408(5) Uani d . 1 . .
H H9 0.3751 -0.0173 0.0006 0.049 Uiso calc R 1 . .
C C10 0.40118(7) 0.07127(17) 0.14501(16) 0.0387(5) Uani d . 1 . .
H H10 0.4305 0.0411 0.1449 0.046 Uiso calc R 1 . .
C C11 0.39539(7) 0.7557(2) 0.27509(19) 0.0498(5) Uani d . 1 . .
H H11A 0.4126 0.7659 0.3495 0.060 Uiso calc R 1 . .
H H11B 0.3779 0.8331 0.2577 0.060 Uiso calc R 1 . .
C C12 0.42740(9) 0.7390(3) 0.1905(2) 0.0700(7) Uani d . 1 . .
H H12A 0.4425 0.6580 0.2022 0.105 Uiso calc R 1 . .
H H12B 0.4495 0.8065 0.1991 0.105 Uiso calc R 1 . .
H H12C 0.4109 0.7419 0.1158 0.105 Uiso calc R 1 . .
C C13 0.33902(8) 0.6466(2) 0.37901(18) 0.0570(6) Uani d . 1 . .
H H13A 0.3268 0.7316 0.3877 0.068 Uiso calc R 1 . .
H H13B 0.3137 0.5877 0.3659 0.068 Uiso calc R 1 . .
C C14 0.36764(10) 0.6107(2) 0.48412(19) 0.0702(7) Uani d . 1 . .
H H14A 0.3803 0.5274 0.4757 0.105 Uiso calc R 1 . .
H H14B 0.3497 0.6092 0.5448 0.105 Uiso calc R 1 . .
H H14C 0.3916 0.6720 0.5006 0.105 Uiso calc R 1 . .
C C15 0.33107(7) 0.6313(2) 0.17207(18) 0.0494(5) Uani d . 1 . .
H H15A 0.3145 0.5521 0.1768 0.059 Uiso calc R 1 . .
H H15B 0.3478 0.6243 0.1083 0.059 Uiso calc R 1 . .
C C16 0.29765(8) 0.7386(3) 0.1498(2) 0.0690(7) Uani d . 1 . .
H H16A 0.2792 0.7424 0.2096 0.104 Uiso calc R 1 . .
H H16B 0.2787 0.7240 0.0793 0.104 Uiso calc R 1 . .
H H16C 0.3136 0.8179 0.1464 0.104 Uiso calc R 1 . .
N N1 0.46707(5) 0.37959(15) 0.40826(14) 0.0416(4) Uani d . 1 . .
N N2 0.49133(5) 0.17742(14) 0.46111(14) 0.0387(4) Uani d . 1 . .
N N3 0.33250(6) 0.26868(15) 0.31972(14) 0.0414(4) Uani d . 1 . .
N N4 0.28841(7) 0.04383(17) -0.03058(15) 0.0515(5) Uani d . 1 . .
N N5 0.36397(6) 0.64590(15) 0.27695(13) 0.0387(4) Uani d . 1 . .
O O1 0.52439(5) 0.35119(13) 0.55104(13) 0.0575(4) Uani d . 1 . .
O O2 0.40649(4) 0.41466(11) 0.27608(11) 0.0425(4) Uani d . 1 . .
O O3 0.45764(5) -0.00016(12) 0.38115(12) 0.0496(4) Uani d . 1 . .
O O4 0.35005(6) 0.25162(15) 0.41664(12) 0.0582(4) Uani d . 1 . .
O O5 0.30234(5) 0.34649(15) 0.29215(14) 0.0582(4) Uani d . 1 . .
O O6 0.24947(6) 0.0672(2) -0.01885(17) 0.0964(7) Uani d . 1 . .
O O7 0.29920(6) -0.00325(19) -0.11540(15) 0.0808(6) Uani d . 1 . .
H H1 0.4688(7) 0.459(2) 0.4188(17) 0.046(6) Uiso d . 1 . .
H H2 0.5078(7) 0.133(2) 0.5064(19) 0.050(6) Uiso d . 1 . .
H H5 0.3796(7) 0.577(2) 0.2791(17) 0.044(6) Uiso d . 1 . .

loop_
_atom_site_aniso_label
_atom_site_aniso_U_11
_atom_site_aniso_U_22
_atom_site_aniso_U_33
_atom_site_aniso_U_12
_atom_site_aniso_U_13
_atom_site_aniso_U_23
C1 0.0371(10) 0.0255(9) 0.0527(12) -0.0008(8) -0.0122(9) -0.0017(8)
C2 0.0337(10) 0.0252(9) 0.0386(10) 0.0012(7) -0.0070(8) 0.0001(7)
C3 0.0353(10) 0.0231(9) 0.0395(10) 0.0002(7) -0.0087(8) -0.0012(7)
C4 0.0373(10) 0.0231(9) 0.0408(10) 0.0002(7) -0.0061(8) -0.0025(7)
C5 0.0393(10) 0.0194(8) 0.0344(10) -0.0015(7) -0.0058(8) 0.0035(7)
C6 0.0388(10) 0.0247(9) 0.0300(9) -0.0034(7) -0.0005(8) 0.0003(7)
C7 0.0349(10) 0.0353(10) 0.0394(11) -0.0039(8) -0.0016(8) 0.0028(8)
C8 0.0443(11) 0.0295(9) 0.0335(10) -0.0057(8) -0.0092(8) -0.0003(8)
C9 0.0537(12) 0.0284(9) 0.0382(10) 0.0004(9) -0.0019(9) -0.0062(8)
C10 0.0410(11) 0.0283(9) 0.0441(11) 0.0031(8) -0.0044(9) -0.0032(8)
C11 0.0497(13) 0.0374(11) 0.0579(13) -0.0010(9) -0.0077(10) 0.0042(10)
C12 0.0664(16) 0.0652(16) 0.0797(18) -0.0033(13) 0.0145(14) 0.0200(14)
C13 0.0710(15) 0.0484(13) 0.0549(14) 0.0046(11) 0.0203(12) -0.0038(11)
C14 0.107(2) 0.0575(15) 0.0484(14) 0.0062(14) 0.0207(14) 0.0066(11)
C15 0.0528(13) 0.0432(12) 0.0495(12) -0.0039(10) -0.0029(10) -0.0025(10)
C16 0.0522(14) 0.0725(17) 0.0766(17) 0.0098(12) -0.0119(12) 0.0106(14)
N1 0.0444(10) 0.0180(8) 0.0554(10) -0.0014(7) -0.0185(8) -0.0011(7)
N2 0.0391(9) 0.0227(8) 0.0480(10) 0.0024(7) -0.0161(8) 0.0015(7)
N3 0.0436(10) 0.0370(9) 0.0435(10) -0.0082(8) 0.0053(8) -0.0049(7)
N4 0.0576(12) 0.0441(10) 0.0466(11) -0.0041(9) -0.0151(9) -0.0070(8)
N5 0.0508(10) 0.0255(8) 0.0392(9) 0.0094(8) 0.0041(7) 0.0014(7)
O1 0.0558(9) 0.0284(7) 0.0756(10) -0.0022(6) -0.0366(8) -0.0024(7)
O2 0.0464(8) 0.0225(6) 0.0522(8) 0.0041(6) -0.0162(6) 0.0014(6)
O3 0.0594(9) 0.0205(7) 0.0600(9) 0.0023(6) -0.0234(7) -0.0011(6)
O4 0.0764(11) 0.0639(10) 0.0330(8) -0.0074(8) 0.0031(7) -0.0084(7)
O5 0.0499(9) 0.0512(9) 0.0730(11) 0.0085(8) 0.0067(8) -0.0125(8)
O6 0.0495(11) 0.150(2) 0.0822(14) -0.0072(12) -0.0177(10) -0.0414(13)
O7 0.0883(13) 0.0883(14) 0.0564(11) 0.0148(11) -0.0234(9) -0.0350(10)

loop_
_atom_type_symbol
_atom_type_description
_atom_type_scat_dispersion_real
_atom_type_scat_dispersion_imag
_atom_type_scat_source
C C 0.0033 0.0016 'International Tables Vol C Tables 4.2.6.8 and 6.1.1.4'
H H 0.0000 0.0000 'International Tables Vol C Tables 4.2.6.8 and 6.1.1.4'
N N 0.0061 0.0033 'International Tables Vol C Tables 4.2.6.8 and 6.1.1.4'
O O 0.0106 0.0060 'International Tables Vol C Tables 4.2.6.8 and 6.1.1.4'

loop_
_geom_angle_atom_site_label_1
_geom_angle_atom_site_label_2
_geom_angle_atom_site_label_3
_geom_angle_site_symmetry_1
_geom_angle_site_symmetry_3
_geom_angle
_geom_angle_publ_flag
O1 C1 N2 . . 122.44(17) ?
O1 C1 N1 . . 122.11(17) ?
N2 C1 N1 . . 115.45(16) ?
O2 C2 N1 . . 118.42(15) ?
O2 C2 C3 . . 124.84(16) ?
N1 C2 C3 . . 116.74(15) ?
C4 C3 C2 . . 120.71(16) ?
C4 C3 C5 . . 121.58(15) ?
C2 C3 C5 . . 117.63(15) ?
O3 C4 N2 . . 117.69(16) ?
O3 C4 C3 . . 126.22(16) ?
N2 C4 C3 . . 116.04(15) ?
C6 C5 C10 . . 115.80(16) ?
C6 C5 C3 . . 122.95(16) ?
C10 C5 C3 . . 121.05(17) ?
C7 C6 C5 . . 123.46(16) ?
C7 C6 N3 . . 114.89(16) ?
C5 C6 N3 . . 121.64(15) ?
C8 C7 C6 . . 117.81(17) ?
C8 C7 H7 . . 121.1 ?
C6 C7 H7 . . 121.1 ?
C7 C8 C9 . . 121.94(16) ?
C7 C8 N4 . . 117.70(18) ?
C9 C8 N4 . . 120.34(17) ?
C10 C9 C8 . . 118.50(17) ?
C10 C9 H9 . . 120.8 ?
C8 C9 H9 . . 120.8 ?
C9 C10 C5 . . 122.44(18) ?
C9 C10 H10 . . 118.8 ?
C5 C10 H10 . . 118.8 ?
N5 C11 C12 . . 112.55(18) ?
N5 C11 H11A . . 109.1 ?
C12 C11 H11A . . 109.1 ?
N5 C11 H11B . . 109.1 ?
C12 C11 H11B . . 109.1 ?
H11A C11 H11B . . 107.8 ?
C11 C12 H12A . . 109.5 ?
C11 C12 H12B . . 109.5 ?
H12A C12 H12B . . 109.5 ?
C11 C12 H12C . . 109.5 ?
H12A C12 H12C . . 109.5 ?
H12B C12 H12C . . 109.5 ?
C14 C13 N5 . . 113.4(2) ?
C14 C13 H13A . . 108.9 ?
N5 C13 H13A . . 108.9 ?
C14 C13 H13B . . 108.9 ?
N5 C13 H13B . . 108.9 ?
H13A C13 H13B . . 107.7 ?
C13 C14 H14A . . 109.5 ?
C13 C14 H14B . . 109.5 ?
H14A C14 H14B . . 109.5 ?
C13 C14 H14C . . 109.5 ?
H14A C14 H14C . . 109.5 ?
H14B C14 H14C . . 109.5 ?
N5 C15 C16 . . 114.65(18) ?
N5 C15 H15A . . 108.6 ?
C16 C15 H15A . . 108.6 ?
N5 C15 H15B . . 108.6 ?
C16 C15 H15B . . 108.6 ?
H15A C15 H15B . . 107.6 ?
C15 C16 H16A . . 109.5 ?
C15 C16 H16B . . 109.5 ?
H16A C16 H16B . . 109.5 ?
C15 C16 H16C . . 109.5 ?
H16A C16 H16C . . 109.5 ?
H16B C16 H16C . . 109.5 ?
C1 N1 C2 . . 125.39(16) ?
C1 N1 H1 . . 116.9(14) ?
C2 N1 H1 . . 117.4(14) ?
C1 N2 C4 . . 125.53(16) ?
C1 N2 H2 . . 114.8(16) ?
C4 N2 H2 . . 119.4(16) ?
O4 N3 O5 . . 123.88(17) ?
O4 N3 C6 . . 118.73(16) ?
O5 N3 C6 . . 117.36(16) ?
O7 N4 O6 . . 123.20(18) ?
O7 N4 C8 . . 118.14(19) ?
O6 N4 C8 . . 118.64(19) ?
C11 N5 C15 . . 114.20(16) ?
C11 N5 C13 . . 112.90(17) ?
C15 N5 C13 . . 109.90(17) ?
C11 N5 H5 . . 107.9(14) ?
C15 N5 H5 . . 103.4(14) ?
C13 N5 H5 . . 107.9(14) ?

loop_
_geom_bond_atom_site_label_1
_geom_bond_atom_site_label_2
_geom_bond_site_symmetry_2
_geom_bond_distance
_geom_bond_publ_flag
C1 O1 . 1.228(2) ?
C1 N2 . 1.357(2) ?
C1 N1 . 1.357(2) ?
C2 O2 . 1.248(2) ?
C2 N1 . 1.381(2) ?
C2 C3 . 1.412(2) ?
C3 C4 . 1.408(2) ?
C3 C5 . 1.466(2) ?
C4 O3 . 1.242(2) ?
C4 N2 . 1.396(2) ?
C5 C6 . 1.395(2) ?
C5 C10 . 1.397(3) ?
C6 C7 . 1.377(2) ?
C6 N3 . 1.471(2) ?
C7 C8 . 1.373(3) ?
C7 H7 . 0.9300 ?
C8 C9 . 1.380(3) ?
C8 N4 . 1.464(2) ?
C9 C10 . 1.379(3) ?
C9 H9 . 0.9300 ?
C10 H10 . 0.9300 ?
C11 N5 . 1.483(3) ?
C11 C12 . 1.492(3) ?
C11 H11A . 0.9700 ?
C11 H11B . 0.9700 ?
C12 H12A . 0.9600 ?
C12 H12B . 0.9600 ?
C12 H12C . 0.9600 ?
C13 C14 . 1.467(3) ?
C13 N5 . 1.514(3) ?
C13 H13A . 0.9700 ?
C13 H13B . 0.9700 ?
C14 H14A . 0.9600 ?
C14 H14B . 0.9600 ?
C14 H14C . 0.9600 ?
C15 N5 . 1.490(2) ?
C15 C16 . 1.498(3) ?
C15 H15A . 0.9700 ?
C15 H15B . 0.9700 ?
C16 H16A . 0.9600 ?
C16 H16B . 0.9600 ?
C16 H16C . 0.9600 ?
N1 H1 . 0.84(2) ?
N2 H2 . 0.82(2) ?
N3 O4 . 1.217(2) ?
N3 O5 . 1.223(2) ?
N4 O7 . 1.210(2) ?
N4 O6 . 1.212(2) ?
N5 H5 . 0.85(2) ?

loop_
_geom_hbond_atom_site_label_D
_geom_hbond_atom_site_label_H
_geom_hbond_atom_site_label_A
_geom_hbond_site_symmetry_A
_geom_hbond_distance_DH
_geom_hbond_distance_HA
_geom_hbond_distance_DA
_geom_hbond_angle_DHA
N1 H1 O1 5_666 0.84(2) 2.02(2) 2.861(2) 177(2)
N2 H2 O3 5_656 0.82(2) 2.10(2) 2.918(2) 172(2)
N5 H5 O2 . 0.85(2) 1.88(2) 2.730(2) 172(2)

loop_
_geom_torsion_atom_site_label_1
_geom_torsion_atom_site_label_2
_geom_torsion_atom_site_label_3
_geom_torsion_atom_site_label_4
_geom_torsion_site_symmetry_1
_geom_torsion_site_symmetry_2
_geom_torsion_site_symmetry_3
_geom_torsion_site_symmetry_4
_geom_torsion
_geom_torsion_publ_flag
O2 C2 C3 C4 . . . . -177.48(19) ?
N1 C2 C3 C4 . . . . 2.8(3) ?
O2 C2 C3 C5 . . . . -0.7(3) ?
N1 C2 C3 C5 . . . . 179.64(17) ?
C2 C3 C4 O3 . . . . 176.4(2) ?
C5 C3 C4 O3 . . . . -0.2(3) ?
C2 C3 C4 N2 . . . . -1.0(3) ?
C5 C3 C4 N2 . . . . -177.72(17) ?
C4 C3 C5 C6 . . . . 126.7(2) ?
C2 C3 C5 C6 . . . . -50.1(3) ?
C4 C3 C5 C10 . . . . -58.6(3) ?
C2 C3 C5 C10 . . . . 124.63(19) ?
C10 C5 C6 C7 . . . . -2.2(3) ?
C3 C5 C6 C7 . . . . 172.76(17) ?
C10 C5 C6 N3 . . . . 176.93(15) ?
C3 C5 C6 N3 . . . . -8.1(3) ?
C5 C6 C7 C8 . . . . 0.7(3) ?
N3 C6 C7 C8 . . . . -178.44(16) ?
C6 C7 C8 C9 . . . . 0.5(3) ?
C6 C7 C8 N4 . . . . -178.22(16) ?
C7 C8 C9 C10 . . . . -0.2(3) ?
N4 C8 C9 C10 . . . . 178.53(17) ?
C8 C9 C10 C5 . . . . -1.4(3) ?
C6 C5 C10 C9 . . . . 2.5(3) ?
C3 C5 C10 C9 . . . . -172.52(17) ?
O1 C1 N1 C2 . . . . -175.1(2) ?
N2 C1 N1 C2 . . . . 4.3(3) ?
O2 C2 N1 C1 . . . . 175.63(19) ?
C3 C2 N1 C1 . . . . -4.7(3) ?
O1 C1 N2 C4 . . . . 177.2(2) ?
N1 C1 N2 C4 . . . . -2.2(3) ?
O3 C4 N2 C1 . . . . -177.0(2) ?
C3 C4 N2 C1 . . . . 0.7(3) ?
C7 C6 N3 O4 . . . . 142.69(17) ?
C5 C6 N3 O4 . . . . -36.5(2) ?
C7 C6 N3 O5 . . . . -35.6(2) ?
C5 C6 N3 O5 . . . . 145.17(17) ?
C7 C8 N4 O7 . . . . 166.62(19) ?
C9 C8 N4 O7 . . . . -12.1(3) ?
C7 C8 N4 O6 . . . . -11.6(3) ?
C9 C8 N4 O6 . . . . 169.7(2) ?
C12 C11 N5 C15 . . . . -66.8(2) ?
C12 C11 N5 C13 . . . . 166.72(18) ?
C16 C15 N5 C11 . . . . -65.2(3) ?
C16 C15 N5 C13 . . . . 62.8(2) ?
C14 C13 N5 C11 . . . . -73.7(2) ?
C14 C13 N5 C15 . . . . 157.55(19) ?
